data_2237420
loop_
_publ_author_name
'Diop, Tidiane'
'Diop, Libasse'
'Ku\<cer\'akov\'a, Monika'
'Du\<sek, Michal'

_publ_section_title
;
 Acetonyltriphenylphosphonium nitrate
;
_journal_coeditor_code WM2713
_journal_issue 2
_journal_name_full 'Acta Crystallographica Section E'
_journal_page_first o303
_journal_paper_doi 10.1107/S1600536813002110
_journal_volume 69
_journal_year 2013
_chemical_formula_iupac 'C21 H20 O P +, N O3 -'
_chemical_formula_moiety 'C21 H20 O P +, N O3 -'
_chemical_formula_sum 'C21 H20 N O4 P'
_chemical_formula_weight 381.4
_chemical_name_systematic
;
Acetonyltriphenylphosphonium nitrate
;
_space_group_IT_number 15
_symmetry_cell_setting monoclinic
_symmetry_space_group_name_Hall '-C 2yc'
_symmetry_space_group_name_H-M 'C 1 2/c 1'
_cell_angle_alpha 90
_cell_angle_beta 90.667(2)
_cell_angle_gamma 90
_cell_formula_units_Z 8
_cell_length_a 14.0928(5)
_cell_length_b 12.6455(3)
_cell_length_c 21.2684(6)
_cell_measurement_reflns_used 12744
_cell_measurement_temperature 119.8(6)
_cell_measurement_theta_max 66.98
_cell_measurement_theta_min 4.15
_cell_volume 3790.00(19)
_computing_cell_refinement
;
<i>CrysAlis PRO</i> (Agilent, 2012)
;
_computing_data_collection
;
<i>CrysAlis PRO</i> (Agilent, 2012)
;
_computing_data_reduction
;
<i>CrysAlis PRO</i> (Agilent, 2012)
;
_computing_molecular_graphics 'DIAMOND (Brandenburg & Putz, 2005)'
_computing_publication_material 'JANA2006 (Pet\<r\'i\<cek <i>et al.</i>, 2006)'
_computing_structure_refinement 'JANA2006 (Pet\<r\'i\<cek <i>et al.</i>, 2006)'
_computing_structure_solution 'SUPERFLIP (Palatinus & Chapuis, 2007)'
_diffrn_ambient_temperature 119.8
_diffrn_detector_area_resol_mean 10.3784
_diffrn_measured_fraction_theta_full 1
_diffrn_measured_fraction_theta_max 1
_diffrn_measurement_device 'four-cycle diffractometer'
_diffrn_measurement_device_type 'Agilent Xcalibur'
_diffrn_measurement_method '\w scans'
_diffrn_radiation_monochromator mirror
_diffrn_radiation_source 'Enhance Ultra (Cu) X-ray Source'
_diffrn_radiation_type 'Cu K\a'
_diffrn_radiation_wavelength 1.5418
_diffrn_reflns_av_R_equivalents 0.0396
_diffrn_reflns_av_sigmaI/netI 0.0198
_diffrn_reflns_limit_h_max 16
_diffrn_reflns_limit_h_min -16
_diffrn_reflns_limit_k_max 15
_diffrn_reflns_limit_k_min -15
_diffrn_reflns_limit_l_max 24
_diffrn_reflns_limit_l_min -25
_diffrn_reflns_number 22035
_diffrn_reflns_reduction_process
;
Integration of the CCD images was done by program CrysAlisPro
(Agilent Technologies, 2012). The same program was used for indexing and
of the determination of the crystal shape and the subsequent
absorption correction.
;
_diffrn_reflns_theta_full 67.09
_diffrn_reflns_theta_max 67.09
_diffrn_reflns_theta_min 4.16
_diffrn_standards_number 0
_exptl_absorpt_coefficient_mu 1.513
_exptl_absorpt_correction_T_max 1
_exptl_absorpt_correction_T_min 0.271
_exptl_absorpt_correction_type multi-scan
_exptl_absorpt_process_details
;
(<i>CrysAlisPro</i>; Agilent, 2012)
;
_exptl_crystal_colour colourless
_exptl_crystal_density_diffrn 1.3363
_exptl_crystal_description polygon
_exptl_crystal_F_000 1600
_exptl_crystal_size_max 0.188
_exptl_crystal_size_mid 0.184
_exptl_crystal_size_min 0.121
_refine_diff_density_max 0.27
_refine_diff_density_min -0.24
_refine_ls_extinction_method none
_refine_ls_goodness_of_fit_ref 1.63
_refine_ls_hydrogen_treatment mixed
_refine_ls_number_constraints 74
_refine_ls_number_parameters 250
_refine_ls_number_reflns 3389
_refine_ls_number_restraints 2
_refine_ls_R_factor_all 0.0381
_refine_ls_R_factor_gt 0.0331
_refine_ls_shift/su_max 0.0150
_refine_ls_shift/su_mean 0.0012
_refine_ls_structure_factor_coef Fsqd
_refine_ls_weighting_details w=1/(\s^2^(I)+0.0016I^2^)
_refine_ls_weighting_scheme sigma
_refine_ls_wR_factor_gt 0.0910
_refine_ls_wR_factor_ref 0.0941
_reflns_number_gt 2969
_reflns_number_total 3389
_reflns_threshold_expression I>3\s(I)
_cod_data_source_file wm2713.cif
_cod_data_source_block I
_cod_original_sg_symbol_H-M 'C 2/c'
_cod_original_formula_sum 'C21 H20 N1 O4 P1'
_cod_database_code 2237420
_cod_database_fobs_code 2237420

loop_
_symmetry_equiv_pos_site_id
_symmetry_equiv_pos_as_xyz
1 x,y,z
2 -x,y,-z+1/2
3 -x,-y,-z
4 x,-y,z+1/2
5 x+1/2,y+1/2,z
6 -x+1/2,y+1/2,-z+1/2
7 -x+1/2,-y+1/2,-z
8 x+1/2,-y+1/2,z+1/2

loop_
_atom_site_type_symbol
_atom_site_label
_atom_site_fract_x
_atom_site_fract_y
_atom_site_fract_z
_atom_site_U_iso_or_equiv
_atom_site_adp_type
_atom_site_calc_flag
_atom_site_occupancy
_atom_site_symmetry_multiplicity
P P1 0.77023(2) 0.09776(3) 0.113631(14) 0.01755(11) Uani d 1 8
O O1 0.93221(8) -0.03291(9) 0.16541(5) 0.0296(3) Uani d 1 8
O O2 0.22566(11) 0.26725(9) 0.14746(5) 0.0446(4) Uani d 1 8
O O3 0.30174(9) 0.15360(10) 0.20579(6) 0.0406(4) Uani d 1 8
O O4 0.14881(9) 0.15797(11) 0.20713(5) 0.0401(4) Uani d 1 8
N N1 0.22509(10) 0.19384(10) 0.18695(5) 0.0268(4) Uani d 1 8
C C1 0.83285(10) 0.21866(11) 0.13029(6) 0.0194(4) Uani d 1 8
C C2 0.81834(10) 0.03489(11) 0.04539(6) 0.0206(4) Uani d 1 8
C C3 0.86270(11) -0.04050(11) 0.19812(6) 0.0227(4) Uani d 1 8
C C4 0.88403(11) -0.05841(13) -0.06351(6) 0.0295(5) Uani d 1 8
C C5 0.76868(10) 0.00921(11) 0.18002(6) 0.0208(4) Uani d 1 8
C C6 0.97263(12) 0.31195(13) 0.16513(8) 0.0333(5) Uani d 1 8
C C7 0.59222(11) 0.16606(11) 0.14808(7) 0.0258(4) Uani d 1 8
C C8 0.49814(12) 0.19171(12) 0.13750(8) 0.0323(5) Uani d 1 8
C C9 0.64745(10) 0.12851(11) 0.09836(6) 0.0214(4) Uani d 1 8
C C10 0.79251(12) -0.06863(12) 0.03122(6) 0.0275(4) Uani d 1 8
C C11 0.45787(12) 0.17953(13) 0.07799(9) 0.0361(5) Uani d 1 8
C C12 0.91054(11) 0.04412(13) -0.04893(6) 0.0277(4) Uani d 1 8
C C13 0.87750(11) 0.09150(12) 0.00565(6) 0.0229(4) Uani d 1 8
C C14 0.83609(12) 0.40906(12) 0.12938(7) 0.0286(5) Uani d 1 8
C C15 0.92558(11) 0.21760(12) 0.15421(7) 0.0267(4) Uani d 1 8
C C16 0.78818(11) 0.31533(11) 0.11762(6) 0.0231(4) Uani d 1 8
C C17 0.51200(13) 0.14219(13) 0.02899(8) 0.0353(5) Uani d 1 8
C C18 0.92784(13) 0.40728(13) 0.15289(8) 0.0323(5) Uani d 1 8
C C19 0.82556(13) -0.11492(13) -0.02360(7) 0.0320(5) Uani d 1 8
C C20 0.86235(13) -0.09946(13) 0.25901(7) 0.0314(5) Uani d 1 8
C C21 0.60690(11) 0.11658(12) 0.03874(7) 0.0279(4) Uani d 1 8
H H1c4 0.90622 -0.090662 -0.101466 0.0354 Uiso d 1 8
H H1c5 0.7458(12) 0.0463(12) 0.2162(5) 0.025 Uiso d 1 8
H H3c5 0.7248(10) -0.0467(10) 0.1703(8) 0.025 Uiso d 1 8
H H1c6 1.036543 0.311308 0.18125 0.04 Uiso d 1 8
H H1c7 0.619748 0.173886 0.189322 0.0309 Uiso d 1 8
H H1c8 0.460415 0.218052 0.171378 0.0387 Uiso d 1 8
H H1c10 0.7523 -0.107678 0.058995 0.033 Uiso d 1 8
H H1c11 0.392337 0.197082 0.070905 0.0433 Uiso d 1 8
H H1c12 0.951668 0.082514 -0.076422 0.0333 Uiso d 1 8
H H1c13 0.895387 0.162776 0.015848 0.0275 Uiso d 1 8
H H1c14 0.8054 0.475496 0.121157 0.0343 Uiso d 1 8
H H1c15 0.956584 0.151559 0.163037 0.032 Uiso d 1 8
H H1c16 0.724642 0.316673 0.100864 0.0277 Uiso d 1 8
H H1c17 0.483862 0.133891 -0.012037 0.0424 Uiso d 1 8
H H1c18 0.96073 0.472515 0.160779 0.0387 Uiso d 1 8
H H1c19 0.807881 -0.186217 -0.033893 0.0384 Uiso d 1 8
H H1c20 0.808354 -0.145686 0.260001 0.0377 Uiso d 1 8
H H2c20 0.919458 -0.140447 0.262926 0.0377 Uiso d 1 8
H H3c20 0.85903 -0.050131 0.293224 0.0377 Uiso d 1 8
H H1c21 0.64433 0.090806 0.004569 0.0334 Uiso d 1 8

loop_
_atom_site_aniso_label
_atom_site_aniso_U_11
_atom_site_aniso_U_22
_atom_site_aniso_U_33
_atom_site_aniso_U_12
_atom_site_aniso_U_13
_atom_site_aniso_U_23
_atom_site_aniso_type_symbol
P1 0.0193(2) 0.01481(19) 0.01853(19) 0.00064(12) 0.00178(13) -0.00047(11) P
O1 0.0281(6) 0.0311(6) 0.0297(5) 0.0062(4) 0.0058(4) 0.0063(4) O
O2 0.0793(10) 0.0237(6) 0.0305(6) -0.0097(6) -0.0068(6) 0.0070(5) O
O3 0.0302(7) 0.0460(7) 0.0457(6) -0.0026(6) 0.0044(5) 0.0129(5) O
O4 0.0328(7) 0.0494(8) 0.0381(6) 0.0049(6) 0.0030(5) 0.0117(5) O
N1 0.0398(8) 0.0197(6) 0.0210(6) -0.0021(5) -0.0003(5) -0.0017(4) N
C1 0.0231(7) 0.0170(7) 0.0183(6) -0.0006(5) 0.0028(5) -0.0008(5) C
C2 0.0220(7) 0.0207(7) 0.0191(6) 0.0039(5) 0.0000(5) 0.0000(5) C
C3 0.0291(8) 0.0157(7) 0.0232(6) 0.0018(5) 0.0018(5) -0.0002(5) C
C4 0.0296(8) 0.0387(9) 0.0200(6) 0.0109(7) -0.0019(5) -0.0057(6) C
C5 0.0254(7) 0.0178(7) 0.0195(6) 0.0000(5) 0.0041(5) 0.0004(5) C
C6 0.0291(9) 0.0282(8) 0.0424(8) -0.0048(7) -0.0080(6) 0.0019(6) C
C7 0.0238(8) 0.0194(7) 0.0342(7) -0.0016(6) 0.0030(6) -0.0029(6) C
C8 0.0248(8) 0.0221(8) 0.0502(9) -0.0009(6) 0.0068(7) -0.0014(6) C
C9 0.0207(7) 0.0156(7) 0.0280(7) -0.0028(5) -0.0001(5) 0.0015(5) C
C10 0.0369(9) 0.0225(7) 0.0233(7) -0.0015(6) 0.0032(6) -0.0020(6) C
C11 0.0211(8) 0.0266(8) 0.0604(10) -0.0010(6) -0.0050(7) 0.0088(7) C
C12 0.0246(8) 0.0372(9) 0.0216(6) 0.0068(6) 0.0031(5) 0.0044(6) C
C13 0.0226(7) 0.0237(8) 0.0226(6) 0.0040(6) 0.0002(5) 0.0028(5) C
C14 0.0339(9) 0.0175(7) 0.0344(7) -0.0005(6) 0.0013(6) 0.0012(6) C
C15 0.0257(8) 0.0209(7) 0.0334(7) 0.0011(6) -0.0021(6) 0.0021(6) C
C16 0.0246(8) 0.0211(7) 0.0236(6) 0.0012(6) 0.0010(5) 0.0007(5) C
C17 0.0311(9) 0.0330(9) 0.0415(9) -0.0042(7) -0.0112(7) 0.0095(7) C
C18 0.0363(9) 0.0219(8) 0.0385(8) -0.0078(6) -0.0032(7) -0.0008(6) C
C19 0.0422(10) 0.0263(8) 0.0274(7) 0.0034(7) -0.0024(6) -0.0078(6) C
C20 0.0351(9) 0.0307(9) 0.0284(7) 0.0008(7) 0.0002(6) 0.0089(6) C
C21 0.0292(8) 0.0256(8) 0.0288(7) -0.0017(6) -0.0027(6) 0.0041(6) C

loop_
_atom_type_symbol
_atom_type_scat_dispersion_real
_atom_type_scat_dispersion_imag
_atom_type_scat_source
C 0.0181 0.0091 'International Tables Vol C tables 4.2.6.8 and 6.1.1.1'
H 0.0000 0.0000 'International Tables Vol C tables 4.2.6.8 and 6.1.1.1'
N 0.0311 0.0180 'International Tables Vol C tables 4.2.6.8 and 6.1.1.1'
O 0.0492 0.0322 'International Tables Vol C tables 4.2.6.8 and 6.1.1.1'
P 0.2955 0.4335 'International Tables Vol C tables 4.2.6.8 and 6.1.1.1'
Sn 0.0259 5.4591 'International Tables Vol C tables 4.2.6.8 and 6.1.1.1'

loop_
_geom_angle_atom_site_label_1
_geom_angle_atom_site_label_2
_geom_angle_atom_site_label_3
_geom_angle
C1 P1 C2 110.29(6)
C1 P1 C5 112.59(6)
C1 P1 C9 108.70(6)
C2 P1 C5 111.49(6)
C2 P1 C9 108.74(6)
C5 P1 C9 104.79(7)
O2 N1 O3 120.16(14)
O2 N1 O4 120.84(14)
O3 N1 O4 118.99(12)
P1 C1 C15 121.23(11)
P1 C1 C16 119.07(11)
C15 C1 C16 119.69(13)
P1 C2 C10 119.46(11)
P1 C2 C13 119.85(11)
C10 C2 C13 120.63(13)
O1 C3 C5 122.18(12)
O1 C3 C20 123.22(14)
C5 C3 C20 114.60(12)
C12 C4 C19 120.40(14)
C12 C4 H1c4 119.8
C19 C4 H1c4 119.8
P1 C5 C3 116.05(10)
P1 C5 H1c5 109.4(8)
P1 C5 H3c5 107.6(9)
C3 C5 H1c5 107.5(9)
C3 C5 H3c5 108.0(8)
H1c5 C5 H3c5 108.1(13)
C15 C6 C18 120.20(16)
C15 C6 H1c6 119.9
C18 C6 H1c6 119.9
C8 C7 C9 119.78(14)
C8 C7 H1c7 120.11
C9 C7 H1c7 120.11
C7 C8 C11 120.24(15)
C7 C8 H1c8 119.88
C11 C8 H1c8 119.88
P1 C9 C7 118.54(11)
P1 C9 C21 121.64(11)
C7 C9 C21 119.83(14)
C2 C10 C19 119.26(14)
C2 C10 H1c10 120.37
C19 C10 H1c10 120.37
C8 C11 C17 120.10(16)
C8 C11 H1c11 119.95
C17 C11 H1c11 119.95
C4 C12 C13 119.91(14)
C4 C12 H1c12 120.05
C13 C12 H1c12 120.05
C2 C13 C12 119.58(14)
C2 C13 H1c13 120.21
C12 C13 H1c13 120.21
C16 C14 C18 120.24(14)
C16 C14 H1c14 119.88
C18 C14 H1c14 119.88
C1 C15 C6 119.83(14)
C1 C15 H1c15 120.08
C6 C15 H1c15 120.08
C1 C16 C14 119.68(14)
C1 C16 H1c16 120.16
C14 C16 H1c16 120.16
C11 C17 C21 120.40(16)
C11 C17 H1c17 119.8
C21 C17 H1c17 119.8
C6 C18 C14 120.35(15)
C6 C18 H1c18 119.82
C14 C18 H1c18 119.82
C4 C19 C10 120.22(15)
C4 C19 H1c19 119.89
C10 C19 H1c19 119.89
C3 C20 H1c20 109.47
C3 C20 H2c20 109.47
C3 C20 H3c20 109.47
H1c20 C20 H2c20 109.47
H1c20 C20 H3c20 109.47
H2c20 C20 H3c20 109.47
C9 C21 C17 119.65(14)
C9 C21 H1c21 120.17
C17 C21 H1c21 120.17

loop_
_geom_bond_atom_site_label_1
_geom_bond_atom_site_label_2
_geom_bond_distance
P1 C1 1.7984(14)
P1 C2 1.7947(13)
P1 C5 1.8024(13)
P1 C9 1.7992(15)
O1 C3 1.2120(18)
O2 N1 1.2520(16)
O3 N1 1.2554(18)
O4 N1 1.2475(18)
C1 C15 1.397(2)
C1 C16 1.400(2)
C2 C10 1.391(2)
C2 C13 1.392(2)
C3 C5 1.512(2)
C3 C20 1.494(2)
C4 C12 1.383(2)
C4 C19 1.388(2)
C4 H1c4 0.96
C5 H1c5 0.960(13)
C5 H3c5 0.960(13)
C6 C15 1.383(2)
C6 C18 1.384(2)
C6 H1c6 0.96
C7 C8 1.381(2)
C7 C9 1.403(2)
C7 H1c7 0.96
C8 C11 1.390(2)
C8 H1c8 0.96
C9 C21 1.393(2)
C10 C19 1.390(2)
C10 H1c10 0.96
C11 C17 1.382(2)
C11 H1c11 0.96
C12 C13 1.391(2)
C12 H1c12 0.96
C13 H1c13 0.96
C14 C16 1.385(2)
C14 C18 1.381(2)
C14 H1c14 0.96
C15 H1c15 0.96
C16 H1c16 0.96
C17 C21 1.389(2)
C17 H1c17 0.96
C18 H1c18 0.96
C19 H1c19 0.96
C20 H1c20 0.96
C20 H2c20 0.96
C20 H3c20 0.96
C21 H1c21 0.96

loop_
_geom_hbond_atom_site_label_D
_geom_hbond_atom_site_label_H
_geom_hbond_atom_site_label_A
_geom_hbond_site_symmetry_A
_geom_hbond_distance_DH
_geom_hbond_distance_HA
_geom_hbond_distance_DA
_geom_hbond_angle_DHA
_geom_hbond_publ_flag
C5 H1c5 O3 2_655 0.960(13) 2.252(13) 3.2053(18) 172.1(12) y
C5 H3c5 O2 5_545 0.960(13) 2.403(12) 3.1936(18) 139.4(11) y
C7 H1c7 O3 2_655 0.96 2.49 3.4365(19) 167.90 y
C8 H1c8 O3 . 0.96 2.50 3.177(2) 127.75 y
C10 H1c10 O2 5_545 0.96 2.49 3.3706(19) 152.50 y
C15 H1c15 O1 . 0.96 2.36 3.1780(19) 142.99 y
